data_4346297
loop_
_publ_author_name
'Herchel, Radovan'
'Nemec, Ivan'
'Machata, Marek'
'Tr\'avn\'i\<cek, Zden\<ek'

_publ_section_title
;
 Experimental and Theoretical Investigations of Magnetic Exchange Pathways
 in Structurally Diverse Iron(III) Schiff-Base Complexes.
;
_journal_issue 17
_journal_name_full 'Inorganic chemistry'
_journal_page_first 8625
_journal_page_last 8638
_journal_paper_doi 10.1021/acs.inorgchem.5b01271
_journal_volume 54
_journal_year 2015
_chemical_formula_sum 'C26 H20 Fe K N2 O5'
_chemical_formula_weight 535.39
_space_group_IT_number 14
_space_group_name_Hall '-P 2ybc'
_space_group_name_H-M_alt 'P 1 21/c 1'
_symmetry_cell_setting monoclinic
_symmetry_space_group_name_H-M 'P 1 21/c 1'
_atom_sites_solution_hydrogens geom
_atom_sites_solution_primary direct
_atom_sites_solution_secondary difmap
_audit_creation_method SHELXL-97
_cell_angle_alpha 90.00
_cell_angle_beta 93.817(5)
_cell_angle_gamma 90.00
_cell_formula_units_Z 4
_cell_length_a 12.4940(6)
_cell_length_b 17.8349(9)
_cell_length_c 10.0392(6)
_cell_measurement_temperature 293(2)
_cell_volume 2232.1(2)
_computing_cell_refinement 'CrysAlis RED, Oxford Diffraction Ltd.'
_computing_data_collection 'CrysAlis CCD, Oxford Diffraction Ltd.'
_computing_data_reduction 'CrysAlis RED, Oxford Diffraction Ltd.'
_computing_molecular_graphics 'MERCURY (Macrae et al., 2006)'
_computing_publication_material ' enCIFer (Allen et al., 2004)'
_computing_structure_refinement 'SHELXL97 (Sheldrick, 2008)'
_computing_structure_solution 'SHELXS97 (Sheldrick, 2008)'
_diffrn_ambient_temperature 293(2)
_diffrn_measured_fraction_theta_full 0.999
_diffrn_measured_fraction_theta_max 0.999
_diffrn_radiation_monochromator graphite
_diffrn_radiation_source 'fine-focus sealed tube'
_diffrn_radiation_type MoK\a
_diffrn_radiation_wavelength 0.71073
_diffrn_reflns_av_R_equivalents 0.0389
_diffrn_reflns_av_sigmaI/netI 0.0321
_diffrn_reflns_limit_h_max 14
_diffrn_reflns_limit_h_min -14
_diffrn_reflns_limit_k_max 21
_diffrn_reflns_limit_k_min -21
_diffrn_reflns_limit_l_max 11
_diffrn_reflns_limit_l_min -11
_diffrn_reflns_number 19113
_diffrn_reflns_theta_full 25.00
_diffrn_reflns_theta_max 25.00
_diffrn_reflns_theta_min 2.28
_exptl_absorpt_coefficient_mu 0.906
_exptl_absorpt_correction_T_max 0.7856
_exptl_absorpt_correction_T_min 0.7423
_exptl_absorpt_correction_type multi-scan
_exptl_absorpt_process_details
;
CrysAlis RED, Oxford Diffraction Ltd.,
Version 1.171.33.52 (release 06-11-2009 CrysAlis171 .NET)
(compiled Nov  6 2009,16:24:50)
Empirical absorption correction using spherical harmonics,
 implemented in SCALE3 ABSPACK scaling algorithm.
;
_exptl_crystal_colour brown
_exptl_crystal_density_diffrn 1.593
_exptl_crystal_density_method 'not measured'
_exptl_crystal_description block
_exptl_crystal_F_000 1100
_exptl_crystal_size_max 0.35
_exptl_crystal_size_mid 0.30
_exptl_crystal_size_min 0.28
_refine_diff_density_max 0.416
_refine_diff_density_min -0.415
_refine_diff_density_rms 0.148
_refine_ls_extinction_method none
_refine_ls_goodness_of_fit_ref 1.107
_refine_ls_hydrogen_treatment mixed
_refine_ls_matrix_type full
_refine_ls_number_parameters 317
_refine_ls_number_reflns 3919
_refine_ls_number_restraints 3
_refine_ls_restrained_S_all 1.107
_refine_ls_R_factor_all 0.0596
_refine_ls_R_factor_gt 0.0392
_refine_ls_shift/su_max 0.001
_refine_ls_shift/su_mean 0.000
_refine_ls_structure_factor_coef Fsqd
_refine_ls_weighting_details 'calc w=1/[\s^2^(Fo^2^)+(0.0699P)^2^+0.0000P] where P=(Fo^2^+2Fc^2^)/3'
_refine_ls_weighting_scheme calc
_refine_ls_wR_factor_gt 0.1018
_refine_ls_wR_factor_ref 0.1196
_reflns_number_gt 2966
_reflns_number_total 3919
_reflns_threshold_expression >2sigma(I)
_cod_data_source_file ic5b01271_si_002.cif
_cod_data_source_block 1
_cod_original_sg_symbol_H-M P21/c
_cod_database_code 4346297

loop_
_symmetry_equiv_pos_as_xyz
'x, y, z'
'-x, y+1/2, -z+1/2'
'-x, -y, -z'
'x, -y-1/2, z-1/2'

loop_
_atom_site_label
_atom_site_type_symbol
_atom_site_fract_x
_atom_site_fract_y
_atom_site_fract_z
_atom_site_U_iso_or_equiv
_atom_site_adp_type
_atom_site_occupancy
_atom_site_symmetry_multiplicity
_atom_site_calc_flag
_atom_site_refinement_flags
_atom_site_disorder_assembly
_atom_site_disorder_group
Fe1 Fe 0.24480(3) 0.10585(2) 0.50584(4) 0.03694(16) Uani 1 1 d . . .
K1 K 0.21179(7) 0.31536(4) 0.36678(7) 0.0618(3) Uani 1 1 d . . .
O1 O 0.28866(16) 0.17046(12) 0.3534(2) 0.0501(5) Uani 1 1 d . . .
O1S O 0.2443(2) 0.39280(15) 0.5876(2) 0.0701(7) Uani 1 1 d D . .
H1S H 0.241(4) 0.4398(6) 0.592(4) 0.105 Uiso 1 1 d D . .
H2S H 0.248(4) 0.371(2) 0.662(2) 0.105 Uiso 1 1 d D . .
O2 O 0.24688(16) 0.06066(13) 0.68439(19) 0.0507(6) Uani 1 1 d . . .
O3 O 0.18599(18) 0.19923(13) 0.5853(2) 0.0553(6) Uani 1 1 d . . .
O4 O 0.25775(18) 0.01176(13) 0.4084(2) 0.0615(6) Uani 1 1 d . A .
N1 N 0.41560(19) 0.10815(14) 0.5374(2) 0.0418(6) Uani 1 1 d . A .
N2A N 0.0741(3) 0.1045(2) 0.4546(4) 0.0380(7) Uani 0.712(4) 1 d P A 1
C1 C 0.3927(2) 0.18883(17) 0.3528(3) 0.0439(7) Uani 1 1 d . . .
C2 C 0.4305(3) 0.2389(2) 0.2616(3) 0.0564(9) Uani 1 1 d . . .
H2 H 0.3826 0.2616 0.1992 0.068 Uiso 1 1 calc R . .
C3 C 0.5385(3) 0.2555(2) 0.2621(3) 0.0601(9) Uani 1 1 d . . .
H3 H 0.5623 0.2909 0.2029 0.072 Uiso 1 1 calc R A .
C4 C 0.6115(3) 0.2195(2) 0.3506(3) 0.0590(9) Uani 1 1 d . A .
H4 H 0.6845 0.2289 0.3481 0.071 Uiso 1 1 calc R . .
C5 C 0.5750(3) 0.16982(19) 0.4419(3) 0.0509(8) Uani 1 1 d . . .
H5 H 0.6237 0.1461 0.5021 0.061 Uiso 1 1 calc R A .
C6 C 0.4664(2) 0.15483(16) 0.4450(3) 0.0408(7) Uani 1 1 d . A .
C7 C 0.4710(2) 0.06264(17) 0.6129(3) 0.0449(7) Uani 1 1 d . . .
H7 H 0.5442 0.0597 0.6020 0.054 Uiso 1 1 calc R A .
C8 C 0.4285(2) 0.01586(17) 0.7132(3) 0.0423(7) Uani 1 1 d . A .
C9 C 0.5022(3) -0.03065(18) 0.7856(3) 0.0504(8) Uani 1 1 d . . .
H9 H 0.5737 -0.0303 0.7651 0.061 Uiso 1 1 calc R A .
C10 C 0.4715(3) -0.0762(2) 0.8849(3) 0.0557(9) Uani 1 1 d . A .
H10 H 0.5213 -0.1066 0.9320 0.067 Uiso 1 1 calc R . .
C11 C 0.3658(3) -0.0765(2) 0.9144(3) 0.0573(9) Uani 1 1 d . . .
H11 H 0.3445 -0.1078 0.9819 0.069 Uiso 1 1 calc R A .
C12 C 0.2909(3) -0.0320(2) 0.8472(3) 0.0556(9) Uani 1 1 d . A .
H12 H 0.2199 -0.0337 0.8697 0.067 Uiso 1 1 calc R . .
C13 C 0.3195(2) 0.01600(17) 0.7452(3) 0.0442(7) Uani 1 1 d . . .
C14 C 0.0810(2) 0.21022(16) 0.5877(3) 0.0420(7) Uani 1 1 d . . .
C15 C 0.0394(2) 0.27025(17) 0.6572(3) 0.0448(7) Uani 1 1 d . . .
H15 H 0.0862 0.3037 0.7020 0.054 Uiso 1 1 calc R . .
C16 C -0.0685(3) 0.28066(18) 0.6606(3) 0.0499(8) Uani 1 1 d . . .
H16 H -0.0949 0.3205 0.7085 0.060 Uiso 1 1 calc R A .
C17 C -0.1395(3) 0.2314(2) 0.5918(3) 0.0588(9) Uani 1 1 d . A .
H17 H -0.2132 0.2382 0.5929 0.071 Uiso 1 1 calc R . .
C18 C -0.0989(3) 0.1727(2) 0.5228(3) 0.0585(9) Uani 1 1 d . . .
H18 H -0.1458 0.1398 0.4770 0.070 Uiso 1 1 calc R A .
C19 C 0.0097(3) 0.16167(16) 0.5198(3) 0.0475(8) Uani 1 1 d . A .
C20A C 0.0255(3) 0.0573(2) 0.3727(4) 0.0380(7) Uani 0.712(4) 1 d P A 1
H20A H -0.0488 0.0596 0.3596 0.046 Uiso 0.712(4) 1 calc PR A 1
C21 C 0.0809(3) 0.00306(18) 0.3034(3) 0.0516(8) Uani 1 1 d . . .
C22 C 0.0122(3) -0.0331(3) 0.2064(4) 0.0787(12) Uani 1 1 d . A .
H22 H -0.0598 -0.0197 0.1975 0.094 Uiso 1 1 calc R . .
C23 C 0.0486(3) -0.0867(2) 0.1264(4) 0.0725(11) Uani 1 1 d . . .
H23 H 0.0023 -0.1095 0.0623 0.087 Uiso 1 1 calc R A .
C24 C 0.1529(3) -0.10710(19) 0.1401(3) 0.0572(9) Uani 1 1 d . A .
H24 H 0.1776 -0.1440 0.0842 0.069 Uiso 1 1 calc R . .
C25 C 0.2234(3) -0.07506(18) 0.2336(3) 0.0481(7) Uani 1 1 d . . .
H25 H 0.2944 -0.0910 0.2410 0.058 Uiso 1 1 calc R A .
C26 C 0.1901(2) -0.01865(17) 0.3183(3) 0.0434(7) Uani 1 1 d . A .
N2B N 0.0918(9) 0.0731(6) 0.4114(9) 0.0380(7) Uani 0.288(4) 1 d P A 2
C20B C 0.0020(9) 0.0965(6) 0.4363(10) 0.0380(7) Uani 0.288(4) 1 d P A 2
H20B H -0.0624 0.0746 0.4047 0.046 Uiso 0.288(4) 1 d PR A 2

loop_
_atom_site_aniso_label
_atom_site_aniso_U_11
_atom_site_aniso_U_22
_atom_site_aniso_U_33
_atom_site_aniso_U_23
_atom_site_aniso_U_13
_atom_site_aniso_U_12
Fe1 0.0289(2) 0.0456(3) 0.0359(2) 0.00053(18) -0.00061(16) 0.00049(18)
K1 0.0821(6) 0.0572(5) 0.0458(4) -0.0044(3) 0.0031(4) 0.0025(4)
O1 0.0408(12) 0.0596(14) 0.0503(12) 0.0118(10) 0.0059(10) 0.0047(10)
O1S 0.0903(19) 0.0662(17) 0.0531(14) -0.0067(13) 0.0005(14) -0.0103(16)
O2 0.0441(12) 0.0647(15) 0.0441(11) 0.0117(10) 0.0090(9) 0.0148(11)
O3 0.0491(13) 0.0590(14) 0.0582(13) -0.0010(11) 0.0076(10) 0.0151(11)
O4 0.0642(16) 0.0605(15) 0.0592(14) -0.0179(12) 0.0006(12) -0.0053(12)
N1 0.0360(13) 0.0487(15) 0.0401(13) -0.0044(11) -0.0018(10) 0.0034(11)
N2A 0.0336(14) 0.0402(17) 0.0397(15) 0.0028(11) -0.0001(12) -0.0014(15)
C1 0.0425(18) 0.0456(18) 0.0441(16) 0.0022(14) 0.0066(13) 0.0007(14)
C2 0.052(2) 0.063(2) 0.0545(19) 0.0172(17) 0.0061(15) 0.0044(17)
C3 0.052(2) 0.069(2) 0.060(2) 0.0222(18) 0.0084(16) -0.0075(17)
C4 0.049(2) 0.074(2) 0.055(2) 0.0064(17) 0.0055(16) -0.0119(18)
C5 0.0489(19) 0.062(2) 0.0411(16) 0.0067(15) -0.0033(14) -0.0049(16)
C6 0.0452(17) 0.0442(18) 0.0334(14) -0.0008(12) 0.0059(13) -0.0057(14)
C7 0.0369(16) 0.0502(19) 0.0471(16) -0.0075(14) -0.0007(13) 0.0007(14)
C8 0.0480(18) 0.0405(17) 0.0389(15) -0.0039(13) 0.0062(13) -0.0020(14)
C9 0.0413(17) 0.059(2) 0.0508(17) 0.0001(16) 0.0041(14) 0.0051(15)
C10 0.054(2) 0.063(2) 0.0499(18) 0.0110(16) 0.0016(16) 0.0129(17)
C11 0.061(2) 0.062(2) 0.0497(18) 0.0178(16) 0.0100(16) 0.0069(18)
C12 0.0443(18) 0.070(2) 0.0535(18) 0.0132(17) 0.0128(15) 0.0065(17)
C13 0.0501(18) 0.0455(18) 0.0371(15) 0.0006(13) 0.0036(13) 0.0066(15)
C14 0.0502(19) 0.0407(17) 0.0355(15) 0.0065(13) 0.0063(13) 0.0096(14)
C15 0.0470(18) 0.0446(18) 0.0424(16) -0.0017(14) 0.0007(13) 0.0035(15)
C16 0.053(2) 0.052(2) 0.0461(17) 0.0000(15) 0.0098(15) 0.0108(16)
C17 0.0461(19) 0.076(3) 0.0544(19) 0.0204(18) 0.0023(16) -0.0057(18)
C18 0.077(3) 0.055(2) 0.0414(17) 0.0057(16) -0.0090(17) -0.0214(19)
C19 0.071(2) 0.0388(17) 0.0325(15) 0.0048(13) 0.0008(15) 0.0023(16)
C20A 0.0336(14) 0.0402(17) 0.0397(15) 0.0028(11) -0.0001(12) -0.0014(15)
C21 0.064(2) 0.0445(18) 0.0482(17) 0.0087(14) 0.0195(16) 0.0113(16)
C22 0.045(2) 0.117(4) 0.074(3) 0.011(3) 0.0037(19) 0.012(2)
C23 0.056(2) 0.105(3) 0.055(2) -0.017(2) -0.0014(18) -0.019(2)
C24 0.063(2) 0.057(2) 0.0525(19) -0.0145(16) 0.0141(17) -0.0131(17)
C25 0.0430(17) 0.0481(19) 0.0539(18) -0.0054(15) 0.0095(14) 0.0010(15)
C26 0.0525(19) 0.0387(17) 0.0398(15) 0.0028(13) 0.0076(14) -0.0057(14)
N2B 0.0336(14) 0.0402(17) 0.0397(15) 0.0028(11) -0.0001(12) -0.0014(15)
C20B 0.0336(14) 0.0402(17) 0.0397(15) 0.0028(11) -0.0001(12) -0.0014(15)

loop_
_atom_type_symbol
_atom_type_description
_atom_type_scat_dispersion_real
_atom_type_scat_dispersion_imag
_atom_type_scat_source
C C 0.0033 0.0016 'International Tables Vol C Tables 4.2.6.8 and 6.1.1.4'
H H 0.0000 0.0000 'International Tables Vol C Tables 4.2.6.8 and 6.1.1.4'
Fe Fe 0.3463 0.8444 'International Tables Vol C Tables 4.2.6.8 and 6.1.1.4'
K K 0.2009 0.2494 'International Tables Vol C Tables 4.2.6.8 and 6.1.1.4'
N N 0.0061 0.0033 'International Tables Vol C Tables 4.2.6.8 and 6.1.1.4'
O O 0.0106 0.0060 'International Tables Vol C Tables 4.2.6.8 and 6.1.1.4'

loop_
_geom_angle_atom_site_label_1
_geom_angle_atom_site_label_2
_geom_angle_atom_site_label_3
_geom_angle
_geom_angle_site_symmetry_1
_geom_angle_site_symmetry_3
O4 Fe1 O2 96.19(9) . .
O4 Fe1 O3 162.96(10) . .
O2 Fe1 O3 87.76(9) . .
O4 Fe1 O1 94.31(9) . .
O2 Fe1 O1 159.65(9) . .
O3 Fe1 O1 87.28(9) . .
O4 Fe1 N1 88.60(9) . .
O2 Fe1 N1 85.41(9) . .
O3 Fe1 N1 108.27(9) . .
O1 Fe1 N1 77.46(9) . .
O4 Fe1 N2B 69.4(3) . .
O2 Fe1 N2B 104.3(2) . .
O3 Fe1 N2B 93.6(3) . .
O1 Fe1 N2B 95.7(2) . .
N1 Fe1 N2B 156.6(3) . .
O4 Fe1 N2A 89.11(13) . .
O2 Fe1 N2A 99.53(11) . .
O3 Fe1 N2A 73.87(13) . .
O1 Fe1 N2A 98.01(11) . .
N1 Fe1 N2A 174.75(11) . .
N2B Fe1 N2A 20.0(2) . .
O4 Fe1 K1 141.71(7) . 4_566
O2 Fe1 K1 45.71(7) . 4_566
O3 Fe1 K1 43.44(6) . 4_566
O1 Fe1 K1 122.97(7) . 4_566
N1 Fe1 K1 91.22(6) . 4_566
N2B Fe1 K1 110.9(3) . 4_566
N2A Fe1 K1 93.50(11) . 4_566
O4 Fe1 K1 129.60(7) . .
O2 Fe1 K1 134.16(7) . .
O3 Fe1 K1 48.06(6) . .
O1 Fe1 K1 39.62(6) . .
N1 Fe1 K1 96.47(7) . .
N2B Fe1 K1 91.8(3) . .
N2A Fe1 K1 81.38(10) . .
K1 Fe1 K1 88.458(13) 4_566 .
O1S K1 O1 119.94(8) . .
O1S K1 O3 153.20(8) . 4_565
O1 K1 O3 83.26(7) . 4_565
O1S K1 O2 96.31(7) . 4_565
O1 K1 O2 127.60(6) . 4_565
O3 K1 O2 57.09(6) 4_565 4_565
O1S K1 O3 76.54(8) . .
O1 K1 O3 56.87(6) . .
O3 K1 O3 130.11(4) 4_565 .
O2 K1 O3 172.74(6) 4_565 .
O1S K1 C14 149.57(9) . 4_565
O1 K1 C14 89.03(7) . 4_565
O3 K1 C14 24.66(6) 4_565 4_565
O2 K1 C14 69.29(7) 4_565 4_565
O3 K1 C14 117.61(7) . 4_565
O1S K1 C1 109.76(9) . .
O1 K1 C1 24.59(7) . .
O3 K1 C1 85.72(7) 4_565 .
O2 K1 C1 111.70(7) 4_565 .
O3 K1 C1 70.24(7) . .
C14 K1 C1 100.55(8) 4_565 .
O1S K1 C15 147.65(9) . 4_565
O1 K1 C15 75.49(7) . 4_565
O3 K1 C15 44.99(7) 4_565 4_565
O2 K1 C15 94.00(7) 4_565 4_565
O3 K1 C15 92.80(7) . 4_565
C14 K1 C15 24.89(7) 4_565 4_565
C1 K1 C15 94.53(8) . 4_565
O1S K1 C2 113.87(9) . .
O1 K1 C2 45.41(7) . .
O3 K1 C2 71.57(8) 4_565 .
O2 K1 C2 87.14(7) 4_565 .
O3 K1 C2 94.54(7) . .
C14 K1 C2 92.69(8) 4_565 .
C1 K1 C2 24.56(8) . .
C15 K1 C2 97.17(8) 4_565 .
O1S K1 C14 78.07(8) . .
O1 K1 C14 72.54(7) . .
O3 K1 C14 124.83(7) 4_565 .
O2 K1 C14 157.44(7) 4_565 .
O3 K1 C14 22.92(6) . .
C14 K1 C14 104.71(7) 4_565 .
C1 K1 C14 90.65(8) . .
C15 K1 C14 80.71(7) 4_565 .
C2 K1 C14 115.20(8) . .
O1S K1 Fe1 124.83(6) . 4_565
O1 K1 Fe1 103.38(5) . 4_565
O3 K1 Fe1 29.13(4) 4_565 4_565
O2 K1 Fe1 28.75(4) 4_565 4_565
O3 K1 Fe1 158.10(5) . 4_565
C14 K1 Fe1 47.09(5) 4_565 4_565
C1 K1 Fe1 95.38(5) . 4_565
C15 K1 Fe1 71.37(5) 4_565 4_565
C2 K1 Fe1 73.28(6) . 4_565
C14 K1 Fe1 151.79(6) . 4_565
O1S K1 Fe1 100.98(6) . .
O1 K1 Fe1 27.79(4) . .
O3 K1 Fe1 105.33(5) 4_565 .
O2 K1 Fe1 155.37(5) 4_565 .
O3 K1 Fe1 29.31(4) . .
C14 K1 Fe1 102.03(6) 4_565 .
C1 K1 Fe1 45.64(5) . .
C15 K1 Fe1 80.64(6) 4_565 .
C2 K1 Fe1 69.90(6) . .
C14 K1 Fe1 45.65(5) . .
Fe1 K1 Fe1 129.82(2) 4_565 .
C1 O1 Fe1 117.06(18) . .
C1 O1 K1 96.42(17) . .
Fe1 O1 K1 112.59(9) . .
K1 O1S H1S 125(3) . .
K1 O1S H2S 120(3) . .
H1S O1S H2S 115(4) . .
C13 O2 Fe1 129.33(17) . .
C13 O2 K1 107.04(16) . 4_566
Fe1 O2 K1 105.54(9) . 4_566
C14 O3 Fe1 121.2(2) . .
C14 O3 K1 92.43(16) . 4_566
Fe1 O3 K1 107.44(9) . 4_566
C14 O3 K1 93.71(16) . .
Fe1 O3 K1 102.63(8) . .
K1 O3 K1 140.26(9) 4_566 .
C26 O4 Fe1 128.9(2) . .
C7 N1 C6 120.5(2) . .
C7 N1 Fe1 124.8(2) . .
C6 N1 Fe1 113.47(18) . .
C20A N2A C19 118.8(4) . .
C20A N2A Fe1 124.8(3) . .
C19 N2A Fe1 116.4(3) . .
O1 C1 C2 122.3(3) . .
O1 C1 C6 119.1(3) . .
C2 C1 C6 118.6(3) . .
O1 C1 K1 58.99(15) . .
C2 C1 K1 81.23(19) . .
C6 C1 K1 135.3(2) . .
C3 C2 C1 120.8(3) . .
C3 C2 K1 137.9(3) . .
C1 C2 K1 74.21(18) . .
C3 C2 H2 119.6 . .
C1 C2 H2 119.6 . .
K1 C2 H2 61.6 . .
C2 C3 C4 120.2(3) . .
C2 C3 H3 119.9 . .
C4 C3 H3 119.9 . .
C5 C4 C3 119.5(3) . .
C5 C4 H4 120.2 . .
C3 C4 H4 120.2 . .
C4 C5 C6 120.5(3) . .
C4 C5 H5 119.7 . .
C6 C5 H5 119.7 . .
C5 C6 C1 120.2(3) . .
C5 C6 N1 127.3(3) . .
C1 C6 N1 112.4(2) . .
N1 C7 C8 124.9(3) . .
N1 C7 H7 117.5 . .
C8 C7 H7 117.5 . .
C9 C8 C13 119.4(3) . .
C9 C8 C7 116.4(3) . .
C13 C8 C7 124.2(3) . .
C10 C9 C8 121.6(3) . .
C10 C9 H9 119.2 . .
C8 C9 H9 119.2 . .
C9 C10 C11 118.9(3) . .
C9 C10 H10 120.6 . .
C11 C10 H10 120.6 . .
C12 C11 C10 121.8(3) . .
C12 C11 H11 119.1 . .
C10 C11 H11 119.1 . .
C11 C12 C13 121.0(3) . .
C11 C12 H12 119.5 . .
C13 C12 H12 119.5 . .
O2 C13 C12 120.2(3) . .
O2 C13 C8 122.3(3) . .
C12 C13 C8 117.4(3) . .
O3 C14 C19 120.1(3) . .
O3 C14 C15 121.5(3) . .
C19 C14 C15 118.4(3) . .
O3 C14 K1 62.92(15) . 4_566
C19 C14 K1 128.18(19) . 4_566
C15 C14 K1 81.72(17) . 4_566
O3 C14 K1 63.37(14) . .
C19 C14 K1 110.13(18) . .
C15 C14 K1 96.53(18) . .
K1 C14 K1 114.33(10) 4_566 .
C16 C15 C14 121.2(3) . .
C16 C15 K1 130.9(2) . 4_566
C14 C15 K1 73.39(17) . 4_566
C16 C15 H15 119.4 . .
C14 C15 H15 119.4 . .
K1 C15 H15 68.0 4_566 .
C15 C16 C17 119.8(3) . .
C15 C16 H16 120.1 . .
C17 C16 H16 120.1 . .
C18 C17 C16 119.1(3) . .
C18 C17 H17 120.5 . .
C16 C17 H17 120.5 . .
C17 C18 C19 121.3(3) . .
C17 C18 H18 119.3 . .
C19 C18 H18 119.3 . .
C18 C19 C14 120.2(3) . .
C18 C19 C20B 95.8(5) . .
C14 C19 C20B 144.0(5) . .
C18 C19 N2A 132.6(3) . .
C14 C19 N2A 107.3(3) . .
C20B C19 N2A 36.8(4) . .
N2A C20A C21 122.4(4) . .
N2A C20A H20A 118.8 . .
C21 C20A H20A 118.8 . .
N2A C20A H20B 93.6 . .
C21 C20A H20B 143.0 . .
H20A C20A H20B 26.8 . .
C20A C21 C22 111.2(3) . .
C20A C21 C26 129.8(3) . .
C22 C21 C26 119.0(3) . .
C20A C21 N2B 34.4(4) . .
C22 C21 N2B 144.9(5) . .
C26 C21 N2B 95.8(5) . .
C23 C22 C21 121.5(3) . .
C23 C22 H22 119.2 . .
C21 C22 H22 119.2 . .
C22 C23 C24 119.4(3) . .
C22 C23 H23 120.3 . .
C24 C23 H23 120.3 . .
C23 C24 C25 122.0(3) . .
C23 C24 H24 119.0 . .
C25 C24 H24 119.0 . .
C24 C25 C26 120.9(3) . .
C24 C25 H25 119.6 . .
C26 C25 H25 119.6 . .
O4 C26 C25 120.8(3) . .
O4 C26 C21 122.1(3) . .
C25 C26 C21 117.2(3) . .
C20B N2B C21 110.5(9) . .
C20B N2B Fe1 127.5(9) . .
C21 N2B Fe1 121.7(6) . .
N2B C20B C19 111.4(10) . .
N2B C20B H20B 124.3 . .
C19 C20B H20B 124.3 . .

loop_
_geom_bond_atom_site_label_1
_geom_bond_atom_site_label_2
_geom_bond_distance
_geom_bond_site_symmetry_2
Fe1 O4 1.954(2) .
Fe1 O2 1.9640(19) .
Fe1 O3 2.007(2) .
Fe1 O1 2.020(2) .
Fe1 N1 2.137(2) .
Fe1 N2B 2.157(11) .
Fe1 N2A 2.160(4) .
Fe1 K1 3.9337(8) 4_566
Fe1 K1 4.0005(9) .
K1 O1S 2.621(3) .
K1 O1 2.763(2) .
K1 O3 2.835(2) 4_565
K1 O2 2.923(2) 4_565
K1 O3 3.049(2) .
K1 C14 3.181(3) 4_565
K1 C1 3.204(3) .
K1 C15 3.285(3) 4_565
K1 C2 3.290(3) .
K1 C14 3.404(3) .
K1 Fe1 3.9337(8) 4_565
O1 C1 1.341(4) .
O1S H1S 0.840(10) .
O1S H2S 0.843(10) .
O2 C13 1.325(3) .
O2 K1 2.923(2) 4_566
O3 C14 1.328(4) .
O3 K1 2.835(2) 4_566
O4 C26 1.314(3) .
N1 C7 1.281(4) .
N1 C6 1.427(4) .
N2A C20A 1.299(7) .
N2A C19 1.479(5) .
C1 C2 1.384(4) .
C1 C6 1.400(4) .
C2 C3 1.381(5) .
C2 H2 0.9300 .
C3 C4 1.387(5) .
C3 H3 0.9300 .
C4 C5 1.374(4) .
C4 H4 0.9300 .
C5 C6 1.385(4) .
C5 H5 0.9300 .
C7 C8 1.436(4) .
C7 H7 0.9300 .
C8 C9 1.406(4) .
C8 C13 1.419(4) .
C9 C10 1.362(4) .
C9 H9 0.9300 .
C10 C11 1.372(4) .
C10 H10 0.9300 .
C11 C12 1.371(4) .
C11 H11 0.9300 .
C12 C13 1.400(4) .
C12 H12 0.9300 .
C14 C19 1.388(4) .
C14 C15 1.397(4) .
C14 K1 3.181(3) 4_566
C15 C16 1.364(4) .
C15 K1 3.285(3) 4_566
C15 H15 0.9300 .
C16 C17 1.398(5) .
C16 H16 0.9300 .
C17 C18 1.370(5) .
C17 H17 0.9300 .
C18 C19 1.373(5) .
C18 H18 0.9300 .
C19 C20B 1.433(11) .
C20A C21 1.401(5) .
C20A H20A 0.9300 .
C20A H20B 1.2037 .
C21 C22 1.411(5) .
C21 C26 1.416(4) .
C21 N2B 1.653(11) .
C22 C23 1.346(5) .
C22 H22 0.9300 .
C23 C24 1.352(5) .
C23 H23 0.9300 .
C24 C25 1.369(4) .
C24 H24 0.9300 .
C25 C26 1.398(4) .
C25 H25 0.9300 .
N2B C20B 1.239(18) .
C20B H20B 0.9300 .
